data_7208899
loop_
_publ_author_name
'Xia, Zhengqiang'
'Wei, Qing'
'Yang, Qi'
'Qiao, Chengfang'
'Chen, Sanping'
'Xie, Gang'
'Zhang, Guochun'
'Zhou, Chunsheng'
'Gao, Shengli'

_publ_section_title
;
 Lanthanide coordination compounds with 1H-benzimidazole-2-carboxylic
 acid: syntheses, structures and spectroscopic properties
;
_journal_issue 1
_journal_name_full CrystEngComm
_journal_page_first 86
_journal_paper_doi 10.1039/c2ce26120k
_journal_volume 15
_journal_year 2013
_chemical_formula_moiety 'C24 H15 N6 Nd O6'
_chemical_formula_sum 'C24 H15 N6 Nd O6'
_chemical_formula_weight 627.66
_chemical_name_systematic
;
?
;
_space_group_IT_number 14
_symmetry_cell_setting monoclinic
_symmetry_space_group_name_Hall '-P 2yn'
_symmetry_space_group_name_H-M 'P 1 21/n 1'
_atom_sites_solution_hydrogens geom
_atom_sites_solution_primary direct
_atom_sites_solution_secondary difmap
_audit_creation_method SHELXL-97
_cell_angle_alpha 90.00
_cell_angle_beta 91.153(4)
_cell_angle_gamma 90.00
_cell_formula_units_Z 4
_cell_length_a 9.853(2)
_cell_length_b 9.073(2)
_cell_length_c 26.152(6)
_cell_measurement_reflns_used 2473
_cell_measurement_temperature 296(2)
_cell_measurement_theta_max 23.52
_cell_measurement_theta_min 2.19
_cell_volume 2337.4(9)
_computing_cell_refinement 'SAINT (Bruker, 2008)'
_computing_data_collection 'APEX2 (Bruker, 2008)'
_computing_data_reduction 'SAINT (Bruker, 2008)'
_computing_molecular_graphics 'ORTEP-3 (Farrugia, 1997)'
_computing_publication_material 'SHELXL-97 (Sheldrick, 2008)'
_computing_structure_refinement 'SHELXL-97 (Sheldrick, 2008)'
_computing_structure_solution 'SHELXS-97 (Sheldrick, 2008)'
_diffrn_ambient_temperature 296(2)
_diffrn_measured_fraction_theta_full 0.998
_diffrn_measured_fraction_theta_max 0.998
_diffrn_measurement_device_type 'Bruker APEX-II CCD'
_diffrn_measurement_method '\f and \w scans'
_diffrn_radiation_monochromator graphite
_diffrn_radiation_source 'fine-focus sealed tube'
_diffrn_radiation_type MoK\a
_diffrn_radiation_wavelength 0.71073
_diffrn_reflns_av_R_equivalents 0.0716
_diffrn_reflns_av_sigmaI/netI 0.0761
_diffrn_reflns_limit_h_max 11
_diffrn_reflns_limit_h_min -11
_diffrn_reflns_limit_k_max 10
_diffrn_reflns_limit_k_min -8
_diffrn_reflns_limit_l_max 23
_diffrn_reflns_limit_l_min -31
_diffrn_reflns_number 11228
_diffrn_reflns_theta_full 25.10
_diffrn_reflns_theta_max 25.10
_diffrn_reflns_theta_min 2.19
_diffrn_standards_number 0
_exptl_absorpt_coefficient_mu 2.276
_exptl_absorpt_correction_T_max 0.872
_exptl_absorpt_correction_T_min 0.483
_exptl_absorpt_correction_type multi-scan
_exptl_absorpt_process_details '(SADABS; Bruker, 2008)'
_exptl_crystal_colour colorless
_exptl_crystal_density_diffrn 1.784
_exptl_crystal_density_meas 1.784
_exptl_crystal_density_method 'not measured'
_exptl_crystal_description flaky
_exptl_crystal_F_000 1236
_exptl_crystal_size_max 0.34
_exptl_crystal_size_mid 0.27
_exptl_crystal_size_min 0.06
_refine_diff_density_max 2.114
_refine_diff_density_min -2.281
_refine_diff_density_rms 0.159
_refine_ls_extinction_method none
_refine_ls_goodness_of_fit_ref 1.009
_refine_ls_hydrogen_treatment constr
_refine_ls_matrix_type full
_refine_ls_number_parameters 334
_refine_ls_number_reflns 4141
_refine_ls_number_restraints 0
_refine_ls_restrained_S_all 1.009
_refine_ls_R_factor_all 0.0689
_refine_ls_R_factor_gt 0.0549
_refine_ls_shift/su_max 0.000
_refine_ls_shift/su_mean 0.000
_refine_ls_structure_factor_coef Fsqd
_refine_ls_weighting_details 'calc w=1/[\s^2^(Fo^2^)+(0.0288P)^2^+27.2895P] where P=(Fo^2^+2Fc^2^)/3'
_refine_ls_weighting_scheme calc
_refine_ls_wR_factor_gt 0.1184
_refine_ls_wR_factor_ref 0.1249
_reflns_number_gt 3396
_reflns_number_total 4141
_reflns_threshold_expression >2sigma(I)
_cod_data_source_file c2ce26120k.txt
_cod_data_source_block xb4527
_cod_depositor_comments
;
The following automatic conversions were performed:

'_symmetry_cell_setting' value 'Monoclinic' changed to 'monoclinic'
according to /home/saulius/struct/CIF-dictionaries/cif_core.dic
dictionary named 'cif_core.dic' version 2.4.2 from 2011-04-26.

Automatic conversion script
Id: cif_fix_values 1891 2012-01-12 08:04:46Z andrius 
;
_cod_original_cell_volume 2337.3(10)
_cod_original_sg_symbol_Hall '-P 2yn '
_cod_original_sg_symbol_H-M 'P2(1)/n '
_cod_database_code 7208899

loop_
_symmetry_equiv_pos_as_xyz
'x, y, z'
'-x+1/2, y+1/2, -z+1/2'
'-x, -y, -z'
'x-1/2, -y-1/2, z-1/2'

loop_
_atom_site_label
_atom_site_type_symbol
_atom_site_fract_x
_atom_site_fract_y
_atom_site_fract_z
_atom_site_U_iso_or_equiv
_atom_site_adp_type
_atom_site_occupancy
_atom_site_symmetry_multiplicity
_atom_site_calc_flag
_atom_site_refinement_flags
O3 O 0.8208(5) 0.7757(6) 0.2595(2) 0.0319(14) Uani 1 1 d .
O2 O 0.1369(5) 0.7180(6) 0.2679(2) 0.0308(14) Uani 1 1 d .
Nd1 Nd 0.48920(4) 0.43653(5) 0.218737(16) 0.01925(15) Uani 1 1 d .
O4 O 0.6771(5) 0.5856(6) 0.2604(2) 0.0304(14) Uani 1 1 d .
O5 O 0.3735(6) 0.4106(6) 0.1353(2) 0.0291(13) Uani 1 1 d .
O6 O 0.3673(6) 0.4303(9) 0.0495(2) 0.0443(17) Uani 1 1 d .
O1 O 0.2613(6) 0.5486(7) 0.2265(2) 0.0332(14) Uani 1 1 d .
C5 C 0.5947(9) 0.4480(13) 0.3813(4) 0.044(2) Uani 1 1 d .
H5 H 0.6331 0.3672 0.3652 0.053 Uiso 1 1 calc R
C16 C 0.5333(8) 0.9367(10) 0.1512(3) 0.0288(19) Uani 1 1 d .
C2 C 0.3308(8) 0.6137(9) 0.3089(3) 0.0282(19) Uani 1 1 d .
N3 N 0.6454(7) 0.4554(8) 0.1394(3) 0.0297(16) Uani 1 1 d .
N6 N 0.6353(7) 0.9164(7) 0.1874(3) 0.0275(16) Uani 1 1 d .
H6 H 0.6992 0.9779 0.1948 0.033 Uiso 1 1 calc R
N4 N 0.6529(7) 0.5066(9) 0.0562(3) 0.0332(18) Uani 1 1 d .
H4 H 0.6263 0.5182 0.0249 0.040 Uiso 1 1 calc R
N5 N 0.5113(7) 0.7163(8) 0.1901(3) 0.0288(17) Uani 1 1 d .
C9 C 0.7146(8) 0.7146(8) 0.2460(3) 0.0233(18) Uani 1 1 d .
N2 N 0.4252(7) 0.5091(8) 0.3108(3) 0.0280(16) Uani 1 1 d .
C18 C 0.5762(8) 0.4647(9) 0.0951(3) 0.0279(19) Uani 1 1 d .
C1 C 0.2350(8) 0.6279(9) 0.2641(3) 0.0272(19) Uani 1 1 d .
N1 N 0.3309(7) 0.7014(8) 0.3512(3) 0.0352(18) Uani 1 1 d .
H1 H 0.2780 0.7748 0.3569 0.042 Uiso 1 1 calc R
C23 C 0.8940(9) 0.5081(11) 0.1589(4) 0.037(2) Uani 1 1 d .
H23 H 0.8914 0.4882 0.1937 0.044 Uiso 1 1 calc R
C4 C 0.4911(8) 0.5263(9) 0.3580(3) 0.0267(19) Uani 1 1 d .
C19 C 0.7832(8) 0.5279(10) 0.0754(3) 0.030(2) Uani 1 1 d .
C20 C 0.9027(9) 0.5733(13) 0.0522(4) 0.046(3) Uani 1 1 d .
H20 H 0.9050 0.5962 0.0176 0.055 Uiso 1 1 calc R
C17 C 0.4267(8) 0.4330(9) 0.0919(3) 0.0263(18) Uani 1 1 d .
C22 C 1.0136(9) 0.5501(12) 0.1362(4) 0.044(2) Uani 1 1 d .
H22 H 1.0927 0.5571 0.1561 0.053 Uiso 1 1 calc R
C12 C 0.3399(9) 0.7901(10) 0.1210(4) 0.041(2) Uani 1 1 d .
H12 H 0.2831 0.7086 0.1231 0.049 Uiso 1 1 calc R
C24 C 0.7778(8) 0.4964(10) 0.1280(3) 0.0265(19) Uani 1 1 d .
C11 C 0.4541(8) 0.8064(9) 0.1535(3) 0.0300(19) Uani 1 1 d .
C3 C 0.4329(9) 0.6485(11) 0.3832(4) 0.038(2) Uani 1 1 d .
C15 C 0.5064(10) 1.0454(10) 0.1156(4) 0.043(2) Uani 1 1 d .
H15 H 0.5608 1.1289 0.1136 0.052 Uiso 1 1 calc R
C7 C 0.5814(13) 0.6154(15) 0.4542(4) 0.068(4) Uani 1 1 d .
H7 H 0.6143 0.6434 0.4863 0.082 Uiso 1 1 calc R
C6 C 0.6402(12) 0.4925(15) 0.4292(4) 0.062(3) Uani 1 1 d .
H6A H 0.7106 0.4411 0.4453 0.075 Uiso 1 1 calc R
C14 C 0.3974(11) 1.0266(11) 0.0831(4) 0.049(3) Uani 1 1 d .
H14 H 0.3771 1.0986 0.0589 0.058 Uiso 1 1 calc R
C10 C 0.6171(8) 0.7829(9) 0.2092(3) 0.0252(18) Uani 1 1 d .
C13 C 0.3161(11) 0.9014(11) 0.0858(4) 0.053(3) Uani 1 1 d .
H13 H 0.2429 0.8922 0.0630 0.064 Uiso 1 1 calc R
C8 C 0.4756(13) 0.6944(14) 0.4314(4) 0.066(3) Uani 1 1 d .
H8 H 0.4355 0.7740 0.4476 0.079 Uiso 1 1 calc R
C21 C 1.0178(9) 0.5825(13) 0.0836(4) 0.049(3) Uani 1 1 d .
H21 H 1.0998 0.6108 0.0696 0.059 Uiso 1 1 calc R

loop_
_atom_site_aniso_label
_atom_site_aniso_U_11
_atom_site_aniso_U_22
_atom_site_aniso_U_33
_atom_site_aniso_U_23
_atom_site_aniso_U_13
_atom_site_aniso_U_12
O3 0.020(3) 0.028(3) 0.047(4) -0.005(3) -0.014(3) -0.006(3)
O2 0.024(3) 0.028(3) 0.040(4) -0.007(3) -0.003(3) 0.014(3)
Nd1 0.0164(2) 0.0177(2) 0.0236(3) -0.0001(2) -0.00131(15) -0.00042(18)
O4 0.027(3) 0.023(3) 0.040(4) 0.006(3) -0.011(3) -0.003(3)
O5 0.028(3) 0.031(3) 0.029(3) 0.003(3) -0.002(3) -0.006(3)
O6 0.033(3) 0.076(5) 0.024(3) 0.003(4) -0.008(3) -0.009(4)
O1 0.031(3) 0.040(4) 0.029(3) -0.013(3) -0.004(3) 0.005(3)
C5 0.033(5) 0.061(7) 0.037(6) -0.002(5) 0.001(4) 0.010(5)
C16 0.025(4) 0.024(4) 0.037(5) -0.002(4) -0.008(4) -0.003(4)
C2 0.026(4) 0.027(4) 0.032(5) -0.003(4) 0.005(4) -0.001(4)
N3 0.025(4) 0.034(4) 0.029(4) 0.002(3) 0.002(3) 0.004(3)
N6 0.028(4) 0.020(4) 0.034(4) 0.004(3) -0.008(3) -0.006(3)
N4 0.028(4) 0.052(5) 0.019(4) 0.007(3) -0.001(3) -0.005(4)
N5 0.028(4) 0.034(4) 0.025(4) 0.017(3) -0.001(3) -0.010(3)
C9 0.030(4) 0.019(4) 0.021(4) -0.003(3) -0.002(3) 0.006(4)
N2 0.024(4) 0.033(4) 0.027(4) -0.004(3) -0.004(3) 0.002(3)
C18 0.032(5) 0.029(5) 0.023(5) -0.002(4) -0.005(4) -0.003(4)
C1 0.023(4) 0.024(4) 0.034(5) 0.000(4) -0.001(4) -0.006(4)
N1 0.040(4) 0.035(4) 0.030(4) -0.008(3) -0.005(3) 0.014(4)
C23 0.034(5) 0.049(6) 0.028(5) -0.003(4) 0.003(4) 0.001(5)
C4 0.028(4) 0.032(5) 0.020(4) 0.000(4) -0.002(3) 0.005(4)
C19 0.024(4) 0.034(5) 0.033(5) 0.003(4) 0.002(4) 0.000(4)
C20 0.036(5) 0.071(7) 0.031(5) 0.001(5) 0.006(4) -0.006(5)
C17 0.022(4) 0.025(4) 0.031(5) 0.002(4) 0.004(4) 0.003(4)
C22 0.024(4) 0.061(7) 0.046(6) -0.002(5) -0.006(4) -0.001(5)
C12 0.038(5) 0.025(5) 0.059(7) -0.001(5) -0.018(5) 0.001(4)
C24 0.022(4) 0.034(5) 0.023(5) 0.002(4) -0.003(3) 0.000(4)
C11 0.030(4) 0.022(4) 0.037(5) -0.002(4) -0.010(4) 0.002(4)
C3 0.037(5) 0.038(6) 0.038(6) -0.006(4) -0.005(4) 0.004(4)
C15 0.050(6) 0.026(5) 0.054(7) 0.009(5) -0.008(5) -0.004(5)
C7 0.083(9) 0.083(9) 0.037(7) -0.016(6) -0.024(6) 0.012(8)
C6 0.060(7) 0.081(9) 0.045(7) 0.011(6) -0.019(6) 0.011(7)
C14 0.071(7) 0.033(6) 0.041(6) 0.013(4) -0.017(5) 0.003(5)
C10 0.023(4) 0.019(4) 0.033(5) 0.002(4) -0.004(4) -0.003(3)
C13 0.065(7) 0.037(6) 0.057(7) 0.001(5) -0.035(6) 0.009(5)
C8 0.081(9) 0.068(8) 0.047(7) -0.018(6) -0.017(6) 0.014(7)
C21 0.028(5) 0.077(8) 0.042(6) 0.001(6) 0.007(4) -0.013(5)

loop_
_atom_type_symbol
_atom_type_description
_atom_type_scat_dispersion_real
_atom_type_scat_dispersion_imag
_atom_type_scat_source
C C 0.0033 0.0016 'International Tables Vol C Tables 4.2.6.8 and 6.1.1.4'
H H 0.0000 0.0000 'International Tables Vol C Tables 4.2.6.8 and 6.1.1.4'
N N 0.0061 0.0033 'International Tables Vol C Tables 4.2.6.8 and 6.1.1.4'
O O 0.0106 0.0060 'International Tables Vol C Tables 4.2.6.8 and 6.1.1.4'
Nd Nd -0.1943 3.0179 'International Tables Vol C Tables 4.2.6.8 and 6.1.1.4'

loop_
_geom_angle_atom_site_label_1
_geom_angle_atom_site_label_2
_geom_angle_atom_site_label_3
_geom_angle
_geom_angle_site_symmetry_1
_geom_angle_site_symmetry_3
C9 O3 Nd1 169.8(5) . 2_655
C1 O2 Nd1 162.1(5) . 2
O2 Nd1 O3 82.36(19) 2_545 2_645
O2 Nd1 O5 79.37(19) 2_545 .
O3 Nd1 O5 119.5(2) 2_645 .
O2 Nd1 O1 81.5(2) 2_545 .
O3 Nd1 O1 157.2(2) 2_645 .
O5 Nd1 O1 72.93(18) . .
O2 Nd1 O4 140.14(19) 2_545 .
O3 Nd1 O4 70.48(19) 2_645 .
O5 Nd1 O4 139.39(18) . .
O1 Nd1 O4 113.78(19) . .
O2 Nd1 N2 86.4(2) 2_545 .
O3 Nd1 N2 97.8(2) 2_645 .
O5 Nd1 N2 137.3(2) . .
O1 Nd1 N2 65.22(19) . .
O4 Nd1 N2 69.7(2) . .
O2 Nd1 N3 119.4(2) 2_545 .
O3 Nd1 N3 76.2(2) 2_645 .
O5 Nd1 N3 64.6(2) . .
O1 Nd1 N3 126.0(2) . .
O4 Nd1 N3 82.5(2) . .
N2 Nd1 N3 151.7(2) . .
O2 Nd1 N5 152.5(2) 2_545 .
O3 Nd1 N5 124.9(2) 2_645 .
O5 Nd1 N5 83.1(2) . .
O1 Nd1 N5 73.2(2) . .
O4 Nd1 N5 62.97(19) . .
N2 Nd1 N5 92.4(2) . .
N3 Nd1 N5 70.2(2) . .
C9 O4 Nd1 125.1(5) . .
C17 O5 Nd1 125.7(5) . .
C1 O1 Nd1 120.2(5) . .
C4 C5 C6 118.4(10) . .
C4 C5 H5 120.8 . .
C6 C5 H5 120.8 . .
N6 C16 C15 133.4(8) . .
N6 C16 C11 104.7(7) . .
C15 C16 C11 121.7(8) . .
N2 C2 N1 113.5(8) . .
N2 C2 C1 121.4(7) . .
N1 C2 C1 125.2(8) . .
C18 N3 C24 105.2(7) . .
C18 N3 Nd1 113.3(5) . .
C24 N3 Nd1 139.0(5) . .
C10 N6 C16 107.9(7) . .
C10 N6 H6 126.0 . .
C16 N6 H6 126.0 . .
C18 N4 C19 107.4(7) . .
C18 N4 H4 126.3 . .
C19 N4 H4 126.3 . .
C10 N5 C11 107.8(7) . .
C10 N5 Nd1 114.0(5) . .
C11 N5 Nd1 137.0(5) . .
O3 C9 O4 125.0(7) . .
O3 C9 C10 122.3(7) . .
O4 C9 C10 112.6(7) . .
C2 N2 C4 105.4(7) . .
C2 N2 Nd1 109.3(5) . .
C4 N2 Nd1 137.4(5) . .
N4 C18 N3 113.1(7) . .
N4 C18 C17 125.6(7) . .
N3 C18 C17 121.3(7) . .
O1 C1 O2 127.0(8) . .
O1 C1 C2 115.4(7) . .
O2 C1 C2 117.6(7) . .
C2 N1 C3 106.1(7) . .
C2 N1 H1 127.0 . .
C3 N1 H1 127.0 . .
C22 C23 C24 118.1(9) . .
C22 C23 H23 121.0 . .
C24 C23 H23 121.0 . .
C5 C4 N2 131.6(8) . .
C5 C4 C3 120.0(8) . .
N2 C4 C3 108.4(7) . .
N4 C19 C20 131.8(8) . .
N4 C19 C24 105.9(7) . .
C20 C19 C24 122.2(8) . .
C21 C20 C19 116.5(9) . .
C21 C20 H20 121.8 . .
C19 C20 H20 121.8 . .
O6 C17 O5 126.5(7) . .
O6 C17 C18 119.8(7) . .
O5 C17 C18 113.7(7) . .
C23 C22 C21 121.2(9) . .
C23 C22 H22 119.4 . .
C21 C22 H22 119.4 . .
C13 C12 C11 116.7(9) . .
C13 C12 H12 121.6 . .
C11 C12 H12 121.6 . .
C23 C24 N3 131.3(8) . .
C23 C24 C19 120.3(8) . .
N3 C24 C19 108.4(7) . .
N5 C11 C12 132.3(8) . .
N5 C11 C16 107.9(7) . .
C12 C11 C16 119.8(8) . .
N1 C3 C8 130.6(9) . .
N1 C3 C4 106.6(8) . .
C8 C3 C4 122.8(9) . .
C14 C15 C16 118.0(9) . .
C14 C15 H15 121.0 . .
C16 C15 H15 121.0 . .
C8 C7 C6 121.0(10) . .
C8 C7 H7 119.5 . .
C6 C7 H7 119.5 . .
C5 C6 C7 121.2(10) . .
C5 C6 H6A 119.4 . .
C7 C6 H6A 119.4 . .
C15 C14 C13 121.2(9) . .
C15 C14 H14 119.4 . .
C13 C14 H14 119.4 . .
N5 C10 N6 111.6(7) . .
N5 C10 C9 124.1(7) . .
N6 C10 C9 124.0(7) . .
C12 C13 C14 122.5(9) . .
C12 C13 H13 118.7 . .
C14 C13 H13 118.7 . .
C3 C8 C7 116.6(11) . .
C3 C8 H8 121.7 . .
C7 C8 H8 121.7 . .
C20 C21 C22 121.7(9) . .
C20 C21 H21 119.2 . .
C22 C21 H21 119.2 . .

loop_
_geom_bond_atom_site_label_1
_geom_bond_atom_site_label_2
_geom_bond_distance
_geom_bond_site_symmetry_2
O3 C9 1.230(9) .
O3 Nd1 2.432(5) 2_655
O2 C1 1.271(10) .
O2 Nd1 2.370(5) 2
Nd1 O2 2.370(5) 2_545
Nd1 O3 2.432(5) 2_645
Nd1 O5 2.454(6) .
Nd1 O1 2.477(6) .
Nd1 O4 2.522(5) .
Nd1 N2 2.586(7) .
Nd1 N3 2.614(7) .
Nd1 N5 2.656(7) .
O4 C9 1.285(9) .
O5 C17 1.276(10) .
O6 C17 1.243(9) .
O1 C1 1.250(10) .
C5 C4 1.376(12) .
C5 C6 1.382(14) .
C5 H5 0.9300 .
C16 N6 1.378(10) .
C16 C15 1.379(12) .
C16 C11 1.419(12) .
C2 N2 1.329(10) .
C2 N1 1.363(11) .
C2 C1 1.495(12) .
N3 C18 1.335(10) .
N3 C24 1.394(10) .
N6 C10 1.352(10) .
N6 H6 0.8600 .
N4 C18 1.335(10) .
N4 C19 1.383(10) .
N4 H4 0.8600 .
N5 C10 1.297(10) .
N5 C11 1.372(10) .
C9 C10 1.482(11) .
N2 C4 1.391(10) .
C18 C17 1.501(11) .
N1 C3 1.381(11) .
N1 H1 0.8600 .
C23 C22 1.383(13) .
C23 C24 1.391(12) .
C23 H23 0.9300 .
C4 C3 1.417(12) .
C19 C20 1.397(12) .
C19 C24 1.407(11) .
C20 C21 1.390(13) .
C20 H20 0.9300 .
C22 C21 1.408(13) .
C22 H22 0.9300 .
C12 C13 1.384(13) .
C12 C11 1.404(12) .
C12 H12 0.9300 .
C3 C8 1.385(13) .
C15 C14 1.365(13) .
C15 H15 0.9300 .
C7 C8 1.390(16) .
C7 C6 1.423(16) .
C7 H7 0.9300 .
C6 H6A 0.9300 .
C14 C13 1.392(14) .
C14 H14 0.9300 .
C13 H13 0.9300 .
C8 H8 0.9300 .
C21 H21 0.9300 .

loop_
_geom_hbond_atom_site_label_D
_geom_hbond_atom_site_label_H
_geom_hbond_atom_site_label_A
_geom_hbond_distance_DH
_geom_hbond_distance_HA
_geom_hbond_distance_DA
_geom_hbond_angle_DHA
_geom_hbond_site_symmetry_A
N1 H1 O5 0.86 1.95 2.795(9) 167.2 2
N4 H4 O6 0.86 2.00 2.826(9) 159.5 3_665
N6 H6 O4 0.86 1.94 2.745(8) 155.7 2_655
